data_7023656
loop_
_publ_author_name
'Howson, Suzanne E.'
'Clarkson, Guy J.'
'Faulkner, Alan D.'
'Kaner, Rebecca A.'
'Whitmore, Michael J.'
'Scott, Peter'

_publ_section_title
;
 Optically pure heterobimetallic helicates from self-assembly and click
 strategies.
;
_journal_issue 42
_journal_name_full 'Dalton transactions (Cambridge, England : 2003)'
_journal_page_first 14967
_journal_page_last 14981
_journal_paper_doi 10.1039/c3dt51725j
_journal_volume 42
_journal_year 2013
_chemical_absolute_configuration rmad
_chemical_formula_moiety 'C60 H57 Fe N9 O3, 2(Cl O4), C2 H3 N'
_chemical_formula_sum 'C62 H60 Cl2 Fe N10 O11'
_chemical_formula_weight 1247.95
_chemical_name_systematic
; 
 ? 
;
_space_group_IT_number 19
_symmetry_cell_setting orthorhombic
_symmetry_space_group_name_Hall 'P 2ac 2ab'
_symmetry_space_group_name_H-M 'P 21 21 21'
_atom_sites_solution_hydrogens geom
_atom_sites_solution_primary direct
_atom_sites_solution_secondary difmap
_audit_creation_method SHELXL-97
_cell_angle_alpha 90.00
_cell_angle_beta 90.00
_cell_angle_gamma 90.00
_cell_formula_units_Z 4
_cell_length_a 16.98920(7)
_cell_length_b 17.17527(6)
_cell_length_c 19.71472(9)
_cell_measurement_reflns_used 43638
_cell_measurement_temperature 100(2)
_cell_measurement_theta_max 70.73
_cell_measurement_theta_min 3.41
_cell_volume 5752.64(4)
_computing_cell_refinement 'CrysAlis RED, Oxford Diffraction Ltd'
_computing_data_collection 'CrysAlis CCD, Oxford Diffraction Ltd'
_computing_data_reduction 'CrysAlis RED, Oxford Diffraction Ltd'
_computing_molecular_graphics 'SHELXTL (Sheldrick, 1997)'
_computing_publication_material 'SHELXTL (Sheldrick, 1997)'
_computing_structure_refinement 'SHELXL-97 (Sheldrick, 1997)'
_computing_structure_solution 'SHELXS-97 (Sheldrick, 1990)'
_diffrn_ambient_temperature 100(2)
_diffrn_detector_area_resol_mean 10.2833
_diffrn_measured_fraction_theta_full 0.996
_diffrn_measured_fraction_theta_max 0.996
_diffrn_measurement_device_type 'Oxford Diffraction Gemini R'
_diffrn_measurement_method '\f & \w scans'
_diffrn_radiation_monochromator graphite
_diffrn_radiation_source 'Enhance (Mo) X-ray Source'
_diffrn_radiation_type CuK\a
_diffrn_radiation_wavelength 1.54184
_diffrn_reflns_av_R_equivalents 0.0323
_diffrn_reflns_av_sigmaI/netI 0.0195
_diffrn_reflns_limit_h_max 20
_diffrn_reflns_limit_h_min -20
_diffrn_reflns_limit_k_max 20
_diffrn_reflns_limit_k_min -20
_diffrn_reflns_limit_l_max 23
_diffrn_reflns_limit_l_min -24
_diffrn_reflns_number 73209
_diffrn_reflns_theta_full 70.86
_diffrn_reflns_theta_max 70.86
_diffrn_reflns_theta_min 3.41
_diffrn_standards_decay_% nil
_exptl_absorpt_coefficient_mu 3.558
_exptl_absorpt_correction_T_max 1.00
_exptl_absorpt_correction_T_min 0.73
_exptl_absorpt_correction_type multi-scan
_exptl_absorpt_process_details 'ABSPACK(CrysAlis, Oxford Diffraction)'
_exptl_crystal_colour purple
_exptl_crystal_density_diffrn 1.441
_exptl_crystal_density_method 'not measured'
_exptl_crystal_description block
_exptl_crystal_F_000 2600
_exptl_crystal_size_max 0.40
_exptl_crystal_size_mid 0.40
_exptl_crystal_size_min 0.40
_refine_diff_density_max 0.327
_refine_diff_density_min -0.285
_refine_diff_density_rms 0.048
_refine_ls_abs_structure_details 'Flack H D (1983), Acta Cryst. A39, 876-881, 3952 Friedel pairs'
_refine_ls_abs_structure_Flack 0.0004(19)
_refine_ls_extinction_method none
_refine_ls_goodness_of_fit_ref 1.068
_refine_ls_hydrogen_treatment constr
_refine_ls_matrix_type full
_refine_ls_number_parameters 804
_refine_ls_number_reflns 11019
_refine_ls_number_restraints 69
_refine_ls_restrained_S_all 1.077
_refine_ls_R_factor_all 0.0304
_refine_ls_R_factor_gt 0.0298
_refine_ls_shift/su_max 0.001
_refine_ls_shift/su_mean 0.000
_refine_ls_structure_factor_coef Fsqd
_refine_ls_weighting_details 'calc w=1/[\s^2^(Fo^2^)+(0.0519P)^2^+1.5503P] where P=(Fo^2^+2Fc^2^)/3'
_refine_ls_weighting_scheme calc
_refine_ls_wR_factor_gt 0.0781
_refine_ls_wR_factor_ref 0.0784
_reflns_number_gt 10856
_reflns_number_total 11019
_reflns_threshold_expression >2sigma(I)
_cod_data_source_file c3dt51725j.txt
_cod_data_source_block rk6
_cod_original_sg_symbol_H-M P2(1)2(1)2(1)
_cod_database_code 7023656

loop_
_symmetry_equiv_pos_as_xyz
'x, y, z'
'-x+1/2, -y, z+1/2'
'x+1/2, -y+1/2, -z'
'-x, y+1/2, -z+1/2'

loop_
_atom_site_label
_atom_site_type_symbol
_atom_site_fract_x
_atom_site_fract_y
_atom_site_fract_z
_atom_site_U_iso_or_equiv
_atom_site_adp_type
_atom_site_occupancy
_atom_site_symmetry_multiplicity
_atom_site_calc_flag
_atom_site_refinement_flags
_atom_site_disorder_assembly
_atom_site_disorder_group
Fe1 Fe 0.467590(15) -0.005225(14) 0.464221(12) 0.00985(6) Uani 1 1 d . . .
N1 N 0.53243(9) 0.07783(8) 0.42332(7) 0.0122(3) Uani 1 1 d . . .
C1 C 0.60876(11) 0.09289(10) 0.43433(8) 0.0133(3) Uani 1 1 d . . .
H1 H 0.6364 0.0637 0.4676 0.016 Uiso 1 1 calc R . .
C2 C 0.64862(11) 0.15033(10) 0.39812(9) 0.0149(3) Uani 1 1 d . . .
C3 C 0.60859(11) 0.19416(10) 0.34952(9) 0.0173(3) Uani 1 1 d . . .
H3 H 0.6348 0.2336 0.3244 0.021 Uiso 1 1 calc R . .
C4 C 0.52983(11) 0.17864(10) 0.33907(9) 0.0166(3) Uani 1 1 d . . .
H4 H 0.5008 0.2077 0.3066 0.020 Uiso 1 1 calc R . .
C5 C 0.49326(11) 0.12024(10) 0.37636(8) 0.0138(3) Uani 1 1 d . . .
C6 C 0.41162(11) 0.09782(10) 0.36777(9) 0.0152(3) Uani 1 1 d . . .
H6 H 0.3780 0.1243 0.3370 0.018 Uiso 1 1 calc R . .
N2 N 0.38693(9) 0.04051(8) 0.40375(7) 0.0139(3) Uani 1 1 d . . .
C7 C 0.30362(10) 0.01452(10) 0.39727(9) 0.0173(3) Uani 1 1 d . . .
H7 H 0.3035 -0.0435 0.4013 0.021 Uiso 1 1 calc R . .
C8 C 0.26607(12) 0.03470(12) 0.32893(10) 0.0240(4) Uani 1 1 d . . .
H8A H 0.2987 0.0139 0.2921 0.036 Uiso 1 1 calc R . .
H8B H 0.2622 0.0914 0.3244 0.036 Uiso 1 1 calc R . .
H8C H 0.2133 0.0117 0.3265 0.036 Uiso 1 1 calc R . .
C9 C 0.25394(10) 0.04601(11) 0.45521(10) 0.0180(4) Uani 1 1 d . . .
C10 C 0.26036(12) 0.12281(11) 0.47743(10) 0.0218(4) Uani 1 1 d . . .
H10 H 0.2979 0.1565 0.4572 0.026 Uiso 1 1 calc R . .
C11 C 0.21212(13) 0.15025(12) 0.52900(12) 0.0275(4) Uani 1 1 d . . .
H11 H 0.2171 0.2027 0.5438 0.033 Uiso 1 1 calc R . .
C12 C 0.15689(14) 0.10217(14) 0.55904(12) 0.0334(5) Uani 1 1 d . . .
H12 H 0.1242 0.1213 0.5944 0.040 Uiso 1 1 calc R . .
C13 C 0.14977(14) 0.02584(13) 0.53702(13) 0.0331(5) Uani 1 1 d . . .
H13 H 0.1122 -0.0077 0.5574 0.040 Uiso 1 1 calc R . .
C14 C 0.19756(12) -0.00153(12) 0.48511(11) 0.0248(4) Uani 1 1 d . . .
H14 H 0.1916 -0.0536 0.4698 0.030 Uiso 1 1 calc R . .
O1 O 0.72682(8) 0.16549(7) 0.40546(7) 0.0187(3) Uani 1 1 d . . .
C15 C 0.76851(11) 0.13111(11) 0.46114(10) 0.0199(4) Uani 1 1 d . . .
H15A H 0.7341 0.1318 0.5017 0.024 Uiso 1 1 calc R . .
H15B H 0.8152 0.1635 0.4714 0.024 Uiso 1 1 calc R . .
C16 C 0.79518(11) 0.04841(11) 0.44862(10) 0.0190(4) Uani 1 1 d . . .
C17 C 0.77602(11) 0.00830(11) 0.39056(10) 0.0208(4) Uani 1 1 d . . .
H17 H 0.7445 0.0316 0.3563 0.025 Uiso 1 1 calc R . .
C18 C 0.80399(14) -0.06706(12) 0.38357(11) 0.0271(4) Uani 1 1 d . . .
H18 H 0.7907 -0.0969 0.3447 0.032 Uiso 1 1 calc R . .
C19 C 0.85129(14) -0.09839(12) 0.43342(12) 0.0317(5) Uani 1 1 d . . .
H19 H 0.8723 -0.1494 0.4290 0.038 Uiso 1 1 calc R . .
C20 C 0.86725(14) -0.05357(14) 0.49013(12) 0.0319(5) Uani 1 1 d . . .
H20 H 0.8995 -0.0752 0.5247 0.038 Uiso 1 1 calc R . .
N3 N 0.83937(11) 0.01908(11) 0.49871(9) 0.0276(4) Uani 1 1 d . . .
N4 N 0.43096(8) 0.06177(8) 0.53964(7) 0.0132(3) Uani 1 1 d . . .
C21 C 0.45066(11) 0.13530(10) 0.55202(9) 0.0155(3) Uani 1 1 d . . .
H21 H 0.4871 0.1605 0.5228 0.019 Uiso 1 1 calc R . .
N5 N 0.39559(9) -0.07976(8) 0.50905(7) 0.0134(3) Uani 1 1 d . . .
C22 C 0.41922(11) 0.17682(10) 0.60689(9) 0.0173(3) Uani 1 1 d . . .
C23 C 0.36529(12) 0.14131(11) 0.64982(10) 0.0205(4) Uani 1 1 d . . .
H23 H 0.3434 0.1684 0.6874 0.025 Uiso 1 1 calc R . .
C24 C 0.34450(11) 0.06470(11) 0.63582(10) 0.0194(4) Uani 1 1 d . . .
H24 H 0.3074 0.0386 0.6639 0.023 Uiso 1 1 calc R . .
C25 C 0.37774(11) 0.02623(10) 0.58106(9) 0.0162(3) Uani 1 1 d . . .
C26 C 0.36018(11) -0.05325(10) 0.56166(9) 0.0160(3) Uani 1 1 d . . .
H26 H 0.3241 -0.0843 0.5867 0.019 Uiso 1 1 calc R . .
C27 C 0.38495(11) -0.16246(10) 0.48899(9) 0.0157(3) Uani 1 1 d . . .
H27 H 0.3894 -0.1650 0.4385 0.019 Uiso 1 1 calc R . .
C28 C 0.30515(11) -0.19729(11) 0.50825(10) 0.0211(4) Uani 1 1 d . . .
H28A H 0.2629 -0.1652 0.4891 0.032 Uiso 1 1 calc R . .
H28B H 0.3002 -0.1987 0.5578 0.032 Uiso 1 1 calc R . .
H28C H 0.3012 -0.2503 0.4902 0.032 Uiso 1 1 calc R . .
C29 C 0.45072(10) -0.21202(10) 0.51822(9) 0.0162(3) Uani 1 1 d . . .
C30 C 0.47569(12) -0.20421(10) 0.58508(9) 0.0190(3) Uani 1 1 d . . .
H30 H 0.4520 -0.1660 0.6134 0.023 Uiso 1 1 calc R . .
C31 C 0.53462(13) -0.25141(11) 0.61087(10) 0.0247(4) Uani 1 1 d . . .
H31 H 0.5512 -0.2453 0.6566 0.030 Uiso 1 1 calc R . .
C32 C 0.56954(13) -0.30758(11) 0.57014(11) 0.0267(4) Uani 1 1 d . . .
H32 H 0.6103 -0.3396 0.5878 0.032 Uiso 1 1 calc R . .
C33 C 0.54470(13) -0.31673(11) 0.50367(11) 0.0256(4) Uani 1 1 d . . .
H33 H 0.5679 -0.3556 0.4758 0.031 Uiso 1 1 calc R . .
C34 C 0.48569(11) -0.26905(10) 0.47775(10) 0.0200(4) Uani 1 1 d . . .
H34 H 0.4690 -0.2754 0.4321 0.024 Uiso 1 1 calc R . .
O2 O 0.44547(8) 0.25107(7) 0.61257(7) 0.0214(3) Uani 1 1 d . . .
C35 C 0.42324(12) 0.29352(11) 0.67263(10) 0.0214(4) Uani 1 1 d . . .
H35A H 0.4355 0.2627 0.7137 0.026 Uiso 1 1 calc R . .
H35B H 0.3661 0.3047 0.6721 0.026 Uiso 1 1 calc R . .
C36 C 0.46966(12) 0.36841(11) 0.67249(10) 0.0223(4) Uani 1 1 d . . .
C37 C 0.47968(13) 0.41192(12) 0.61375(12) 0.0288(4) Uani 1 1 d . . .
H37 H 0.4592 0.3941 0.5717 0.035 Uiso 1 1 calc R . .
C38 C 0.52012(13) 0.48175(13) 0.61762(14) 0.0349(5) Uani 1 1 d . . .
H38 H 0.5264 0.5135 0.5785 0.042 Uiso 1 1 calc R . .
C39 C 0.55116(13) 0.50456(13) 0.67933(15) 0.0382(5) Uani 1 1 d . . .
H39 H 0.5791 0.5522 0.6836 0.046 Uiso 1 1 calc R . .
C40 C 0.54066(16) 0.45686(15) 0.73397(14) 0.0413(6) Uani 1 1 d . . .
H40 H 0.5636 0.4720 0.7759 0.050 Uiso 1 1 calc R . .
N8 N 0.50697(9) -0.07992(8) 0.39511(7) 0.0127(3) Uani 1 1 d . . .
C41 C 0.58532(11) -0.02371(10) 0.57518(9) 0.0156(3) Uani 1 1 d . . .
H41 H 0.5571 0.0149 0.5996 0.019 Uiso 1 1 calc R . .
N6 N 0.49979(12) 0.38974(11) 0.73210(10) 0.0327(4) Uani 1 1 d . . .
N7 N 0.55822(9) -0.04753(8) 0.51498(7) 0.0127(3) Uani 1 1 d . . .
C42 C 0.65418(12) -0.05436(11) 0.60298(10) 0.0206(4) Uani 1 1 d . . .
C43 C 0.69370(12) -0.11414(11) 0.56947(10) 0.0228(4) Uani 1 1 d . . .
H43 H 0.7393 -0.1374 0.5887 0.027 Uiso 1 1 calc R . .
C44 C 0.66484(11) -0.13876(11) 0.50752(10) 0.0191(4) Uani 1 1 d . . .
H44 H 0.6905 -0.1793 0.4833 0.023 Uiso 1 1 calc R . .
C45 C 0.59788(10) -0.10349(10) 0.48113(9) 0.0147(3) Uani 1 1 d . . .
C46 C 0.56659(11) -0.12012(10) 0.41443(9) 0.0151(3) Uani 1 1 d . . .
H46 H 0.5891 -0.1590 0.3862 0.018 Uiso 1 1 calc R . .
C47 C 0.47820(10) -0.08873(10) 0.32404(9) 0.0155(3) Uani 1 1 d . . .
H47 H 0.4201 -0.0796 0.3244 0.019 Uiso 1 1 calc R . .
C48 C 0.49244(11) -0.16956(11) 0.29336(9) 0.0196(4) Uani 1 1 d . . .
H48A H 0.4685 -0.2093 0.3225 0.029 Uiso 1 1 calc R . .
H48B H 0.5492 -0.1790 0.2899 0.029 Uiso 1 1 calc R . .
H48C H 0.4687 -0.1720 0.2481 0.029 Uiso 1 1 calc R . .
C49 C 0.51511(11) -0.02700(10) 0.27868(9) 0.0163(3) Uani 1 1 d . . .
C50 C 0.59515(11) -0.00835(11) 0.28269(9) 0.0183(3) Uani 1 1 d . . .
H50 H 0.6272 -0.0328 0.3159 0.022 Uiso 1 1 calc R . .
C51 C 0.62823(13) 0.04566(12) 0.23854(10) 0.0245(4) Uani 1 1 d . . .
H51 H 0.6827 0.0578 0.2418 0.029 Uiso 1 1 calc R . .
C52 C 0.58226(14) 0.08187(12) 0.18987(10) 0.0290(4) Uani 1 1 d . . .
H52 H 0.6048 0.1192 0.1601 0.035 Uiso 1 1 calc R . .
C53 C 0.50322(15) 0.06327(13) 0.18483(11) 0.0311(5) Uani 1 1 d . . .
H53 H 0.4715 0.0876 0.1513 0.037 Uiso 1 1 calc R . .
C54 C 0.47003(13) 0.00903(12) 0.22881(9) 0.0242(4) Uani 1 1 d . . .
H54 H 0.4158 -0.0036 0.2247 0.029 Uiso 1 1 calc R . .
O3 O 0.68695(10) -0.02815(9) 0.66137(7) 0.0306(3) Uani 1 1 d . . .
C55 C 0.63979(15) 0.01863(14) 0.70471(11) 0.0334(5) Uani 1 1 d . . .
H55A H 0.6589 0.0122 0.7518 0.040 Uiso 1 1 calc R . .
H55B H 0.5851 -0.0011 0.7031 0.040 Uiso 1 1 calc R . .
C56 C 0.63875(13) 0.10493(13) 0.68801(11) 0.0292(4) Uani 1 1 d . . .
C57 C 0.60990(16) 0.15504(16) 0.73762(13) 0.0401(6) Uani 1 1 d . . .
H57 H 0.5906 0.1352 0.7794 0.048 Uiso 1 1 calc R . .
C58 C 0.60987(16) 0.23367(17) 0.72505(14) 0.0438(6) Uani 1 1 d . . .
H58 H 0.5911 0.2692 0.7582 0.053 Uiso 1 1 calc R . .
C59 C 0.63755(14) 0.26028(14) 0.66335(16) 0.0406(6) Uani 1 1 d . . .
H59 H 0.6399 0.3144 0.6536 0.049 Uiso 1 1 calc R . .
C60 C 0.66147(16) 0.20588(15) 0.61668(15) 0.0413(6) Uani 1 1 d . . .
H60 H 0.6778 0.2240 0.5734 0.050 Uiso 1 1 calc R . .
N9 N 0.66335(13) 0.12861(11) 0.62801(11) 0.0376(5) Uani 1 1 d . . .
N10 N 0.40217(16) 0.27037(12) 0.44040(12) 0.0466(6) Uani 1 1 d . . .
C61 C 0.38534(16) 0.31592(13) 0.40100(12) 0.0363(6) Uani 1 1 d . . .
C62 C 0.36339(17) 0.37381(16) 0.35128(14) 0.0429(6) Uani 1 1 d . . .
H62A H 0.3413 0.3480 0.3113 0.064 Uiso 1 1 calc R . .
H62B H 0.4100 0.4038 0.3380 0.064 Uiso 1 1 calc R . .
H62C H 0.3240 0.4089 0.3708 0.064 Uiso 1 1 calc R . .
Cl10 Cl 0.76481(3) 0.70468(3) 0.69845(2) 0.02418(10) Uani 1 1 d DU . .
O11 O 0.80472(10) 0.66450(10) 0.75225(8) 0.0337(3) Uani 1 1 d DU A .
O12 O 0.8111(6) 0.7173(6) 0.6476(4) 0.0441(18) Uani 0.331(7) 1 d PU A 1
O13 O 0.7413(5) 0.7747(4) 0.7355(3) 0.0390(15) Uani 0.331(7) 1 d PU A 1
O14 O 0.6968(4) 0.6595(4) 0.6870(4) 0.0450(17) Uani 0.331(7) 1 d PU A 1
O12A O 0.8219(2) 0.7489(2) 0.6567(2) 0.0353(8) Uani 0.669(7) 1 d PDU A 2
O13A O 0.7050(3) 0.7563(2) 0.7187(2) 0.0440(10) Uani 0.669(7) 1 d PDU A 2
O14A O 0.7313(2) 0.64734(16) 0.6519(2) 0.0441(9) Uani 0.669(7) 1 d PDU A 2
Cl20 Cl 0.69606(3) 0.70342(3) 0.31642(2) 0.02728(11) Uani 1 1 d . . .
O21 O 0.71778(14) 0.78110(13) 0.33295(14) 0.0672(7) Uani 1 1 d . . .
O22 O 0.64330(16) 0.6816(2) 0.36787(14) 0.0929(11) Uani 1 1 d . . .
O23 O 0.65730(12) 0.70275(11) 0.25239(9) 0.0464(5) Uani 1 1 d . . .
O24 O 0.76463(13) 0.65641(13) 0.31429(10) 0.0531(5) Uani 1 1 d . . .

loop_
_atom_site_aniso_label
_atom_site_aniso_U_11
_atom_site_aniso_U_22
_atom_site_aniso_U_33
_atom_site_aniso_U_23
_atom_site_aniso_U_13
_atom_site_aniso_U_12
Fe1 0.01184(12) 0.00871(11) 0.00899(12) 0.00015(9) 0.00042(9) -0.00025(9)
N1 0.0156(7) 0.0103(6) 0.0107(6) -0.0008(5) 0.0019(6) 0.0011(5)
C1 0.0169(8) 0.0108(7) 0.0121(7) -0.0002(6) -0.0006(6) 0.0007(6)
C2 0.0167(8) 0.0110(7) 0.0172(8) -0.0023(6) 0.0008(7) -0.0002(6)
C3 0.0223(9) 0.0121(8) 0.0174(8) 0.0027(6) 0.0028(7) -0.0012(7)
C4 0.0220(9) 0.0128(7) 0.0150(8) 0.0048(6) 0.0015(7) 0.0026(7)
C5 0.0189(8) 0.0110(7) 0.0116(8) -0.0014(6) 0.0020(6) 0.0042(6)
C6 0.0169(8) 0.0149(8) 0.0138(8) -0.0005(6) 0.0000(6) 0.0045(7)
N2 0.0142(7) 0.0140(7) 0.0134(7) -0.0017(5) 0.0004(5) 0.0023(5)
C7 0.0147(8) 0.0175(8) 0.0196(9) -0.0003(7) -0.0016(7) 0.0004(7)
C8 0.0168(9) 0.0334(10) 0.0218(9) 0.0008(8) -0.0045(7) 0.0014(8)
C9 0.0137(8) 0.0195(8) 0.0207(9) 0.0015(7) -0.0007(7) 0.0031(7)
C10 0.0198(9) 0.0169(8) 0.0286(10) 0.0034(7) 0.0012(8) 0.0007(7)
C11 0.0284(10) 0.0169(9) 0.0373(12) -0.0034(8) 0.0054(9) 0.0021(7)
C12 0.0331(12) 0.0311(11) 0.0362(12) -0.0080(9) 0.0151(10) 0.0022(9)
C13 0.0279(11) 0.0279(10) 0.0433(13) -0.0040(9) 0.0159(10) -0.0072(8)
C14 0.0223(9) 0.0206(9) 0.0317(10) -0.0043(8) 0.0060(8) -0.0038(8)
O1 0.0148(6) 0.0165(6) 0.0247(7) 0.0033(5) -0.0002(5) -0.0029(5)
C15 0.0191(9) 0.0194(9) 0.0213(9) -0.0004(7) -0.0027(7) -0.0012(7)
C16 0.0153(8) 0.0190(9) 0.0227(9) 0.0014(7) 0.0024(7) -0.0008(7)
C17 0.0213(9) 0.0197(9) 0.0214(9) 0.0013(7) 0.0006(7) 0.0001(7)
C18 0.0338(11) 0.0221(10) 0.0253(10) -0.0015(8) 0.0073(9) -0.0031(8)
C19 0.0357(12) 0.0197(10) 0.0397(12) 0.0096(9) 0.0140(10) 0.0073(9)
C20 0.0333(11) 0.0355(11) 0.0269(10) 0.0135(9) 0.0024(9) 0.0072(9)
N3 0.0277(9) 0.0319(9) 0.0232(8) 0.0047(7) -0.0009(7) 0.0006(7)
N4 0.0147(7) 0.0128(6) 0.0121(7) 0.0012(5) 0.0002(6) 0.0005(5)
C21 0.0182(9) 0.0125(8) 0.0157(8) 0.0006(6) 0.0012(7) 0.0000(6)
N5 0.0152(7) 0.0121(7) 0.0129(7) 0.0019(5) -0.0011(5) -0.0013(5)
C22 0.0214(9) 0.0135(8) 0.0170(8) -0.0008(7) -0.0005(7) -0.0004(7)
C23 0.0251(10) 0.0212(9) 0.0153(8) -0.0038(7) 0.0052(7) 0.0014(7)
C24 0.0218(9) 0.0204(9) 0.0160(8) 0.0008(7) 0.0060(7) -0.0014(7)
C25 0.0195(9) 0.0153(8) 0.0137(8) 0.0024(6) -0.0002(7) -0.0012(7)
C26 0.0183(8) 0.0149(8) 0.0150(8) 0.0015(6) 0.0015(7) -0.0006(7)
C27 0.0205(9) 0.0122(8) 0.0142(8) -0.0014(6) 0.0021(7) -0.0039(7)
C28 0.0215(9) 0.0166(8) 0.0252(9) -0.0008(7) 0.0012(8) -0.0066(7)
C29 0.0180(8) 0.0105(7) 0.0201(8) 0.0026(6) 0.0036(7) -0.0057(6)
C30 0.0251(9) 0.0131(7) 0.0188(8) 0.0010(7) 0.0022(7) -0.0031(7)
C31 0.0317(10) 0.0200(9) 0.0224(9) 0.0052(7) -0.0062(8) -0.0027(8)
C32 0.0263(10) 0.0189(9) 0.0350(11) 0.0081(8) -0.0026(8) 0.0033(8)
C33 0.0307(11) 0.0152(8) 0.0309(10) -0.0003(7) 0.0046(9) 0.0014(8)
C34 0.0261(10) 0.0139(8) 0.0200(9) 0.0000(7) 0.0026(7) -0.0024(7)
O2 0.0293(7) 0.0144(6) 0.0204(6) -0.0064(5) 0.0079(5) -0.0039(5)
C35 0.0258(10) 0.0178(8) 0.0207(9) -0.0069(7) 0.0053(7) -0.0001(8)
C36 0.0182(9) 0.0186(8) 0.0300(10) -0.0074(7) 0.0021(8) 0.0014(7)
C37 0.0250(10) 0.0245(10) 0.0368(11) 0.0005(8) -0.0029(9) 0.0016(8)
C38 0.0244(11) 0.0232(10) 0.0572(15) 0.0063(10) 0.0036(10) 0.0008(8)
C39 0.0234(10) 0.0237(10) 0.0675(16) -0.0132(11) 0.0073(10) -0.0066(8)
C40 0.0379(13) 0.0384(13) 0.0475(14) -0.0220(11) 0.0028(11) -0.0090(11)
N8 0.0132(7) 0.0128(6) 0.0123(7) -0.0005(5) 0.0014(5) -0.0017(5)
C41 0.0197(9) 0.0131(8) 0.0141(8) 0.0006(6) -0.0007(7) -0.0026(6)
N6 0.0350(10) 0.0312(9) 0.0320(10) -0.0145(8) 0.0035(8) -0.0064(8)
N7 0.0153(7) 0.0103(6) 0.0127(7) 0.0024(5) 0.0007(5) -0.0029(5)
C42 0.0242(9) 0.0192(9) 0.0185(9) 0.0039(7) -0.0065(7) -0.0046(7)
C43 0.0208(9) 0.0216(9) 0.0261(10) 0.0046(8) -0.0058(8) 0.0023(7)
C44 0.0200(9) 0.0155(8) 0.0218(9) 0.0023(7) -0.0020(7) 0.0009(7)
C45 0.0156(8) 0.0106(7) 0.0179(8) 0.0016(6) 0.0016(7) -0.0024(6)
C46 0.0165(8) 0.0117(8) 0.0171(8) 0.0001(6) 0.0017(7) -0.0007(6)
C47 0.0147(8) 0.0189(8) 0.0128(8) -0.0048(6) -0.0002(6) 0.0006(7)
C48 0.0233(9) 0.0184(8) 0.0171(8) -0.0053(7) -0.0008(7) -0.0021(7)
C49 0.0208(9) 0.0172(8) 0.0108(7) -0.0042(6) 0.0008(7) 0.0023(7)
C50 0.0213(9) 0.0186(8) 0.0151(8) -0.0012(7) 0.0019(7) 0.0009(7)
C51 0.0276(10) 0.0263(10) 0.0197(9) -0.0019(8) 0.0064(8) -0.0014(8)
C52 0.0436(13) 0.0265(10) 0.0168(9) 0.0033(8) 0.0056(9) -0.0021(9)
C53 0.0435(13) 0.0348(11) 0.0151(9) 0.0052(8) -0.0035(9) 0.0058(10)
C54 0.0270(10) 0.0307(10) 0.0150(8) -0.0003(7) -0.0035(7) 0.0033(9)
O3 0.0368(8) 0.0313(8) 0.0235(7) -0.0015(6) -0.0154(6) 0.0014(6)
C55 0.0470(13) 0.0386(12) 0.0145(9) -0.0015(8) -0.0094(9) -0.0028(10)
C56 0.0261(10) 0.0355(11) 0.0261(10) -0.0057(9) -0.0105(8) -0.0029(9)
C57 0.0405(13) 0.0503(15) 0.0294(12) -0.0037(10) -0.0084(10) 0.0140(11)
C58 0.0424(14) 0.0479(14) 0.0411(14) -0.0169(12) -0.0098(11) 0.0156(12)
C59 0.0284(12) 0.0277(11) 0.0658(18) -0.0107(11) 0.0003(11) -0.0007(9)
C60 0.0437(14) 0.0287(11) 0.0515(15) -0.0017(11) 0.0160(12) -0.0056(10)
N9 0.0440(12) 0.0271(10) 0.0415(12) -0.0061(8) 0.0070(9) -0.0069(8)
N10 0.0688(16) 0.0280(10) 0.0432(12) 0.0056(9) 0.0223(11) 0.0169(10)
C61 0.0480(14) 0.0268(11) 0.0341(12) 0.0003(10) 0.0223(11) 0.0061(10)
C62 0.0504(15) 0.0415(13) 0.0367(13) 0.0082(11) 0.0166(12) 0.0063(12)
Cl10 0.0201(2) 0.0238(2) 0.0286(2) -0.00434(18) 0.00147(18) 0.00162(18)
O11 0.0329(8) 0.0410(9) 0.0273(8) 0.0012(7) -0.0026(7) -0.0044(7)
O12 0.041(4) 0.065(5) 0.026(3) 0.006(3) 0.021(3) 0.015(4)
O13 0.037(3) 0.045(3) 0.036(3) -0.010(2) -0.006(2) 0.011(3)
O14 0.039(3) 0.050(3) 0.046(3) 0.004(3) -0.023(3) -0.014(2)
O12A 0.0298(15) 0.041(2) 0.0346(17) 0.0104(16) 0.0057(12) -0.0046(15)
O13A 0.049(2) 0.0408(17) 0.0424(18) 0.0066(13) 0.0241(16) 0.0214(16)
O14A 0.0531(19) 0.0305(13) 0.0487(19) -0.0067(12) -0.0214(16) -0.0013(13)
Cl20 0.0256(2) 0.0367(3) 0.0195(2) -0.01156(19) -0.00156(18) -0.0051(2)
O21 0.0574(13) 0.0493(12) 0.0948(18) -0.0415(12) -0.0158(12) -0.0006(10)
O22 0.0585(15) 0.167(3) 0.0533(14) 0.0089(17) 0.0127(12) -0.0344(18)
O23 0.0574(11) 0.0489(10) 0.0329(9) -0.0200(8) -0.0214(8) 0.0198(9)
O24 0.0652(13) 0.0607(12) 0.0334(9) -0.0095(9) -0.0133(9) 0.0301(11)

loop_
_atom_type_symbol
_atom_type_description
_atom_type_scat_dispersion_real
_atom_type_scat_dispersion_imag
_atom_type_scat_source
C C 0.0181 0.0091 'International Tables Vol C Tables 4.2.6.8 and 6.1.1.4'
H H 0.0000 0.0000 'International Tables Vol C Tables 4.2.6.8 and 6.1.1.4'
N N 0.0311 0.0180 'International Tables Vol C Tables 4.2.6.8 and 6.1.1.4'
O O 0.0492 0.0322 'International Tables Vol C Tables 4.2.6.8 and 6.1.1.4'
Cl Cl 0.3639 0.7018 'International Tables Vol C Tables 4.2.6.8 and 6.1.1.4'
Fe Fe -1.1336 3.1974 'International Tables Vol C Tables 4.2.6.8 and 6.1.1.4'

loop_
_geom_angle_atom_site_label_1
_geom_angle_atom_site_label_2
_geom_angle_atom_site_label_3
_geom_angle
N1 Fe1 N7 92.17(6)
N1 Fe1 N2 81.58(6)
N7 Fe1 N2 172.39(6)
N1 Fe1 N5 174.05(6)
N7 Fe1 N5 91.01(6)
N2 Fe1 N5 95.61(6)
N1 Fe1 N4 93.57(6)
N7 Fe1 N4 94.50(6)
N2 Fe1 N4 90.23(6)
N5 Fe1 N4 81.16(6)
N1 Fe1 N8 89.92(6)
N7 Fe1 N8 81.22(6)
N2 Fe1 N8 94.38(6)
N5 Fe1 N8 95.55(6)
N4 Fe1 N8 174.59(6)
C1 N1 C5 118.88(15)
C1 N1 Fe1 127.82(12)
C5 N1 Fe1 113.20(12)
N1 C1 C2 121.60(16)
N1 C1 H1 119.2
C2 C1 H1 119.2
O1 C2 C1 123.72(16)
O1 C2 C3 116.44(16)
C1 C2 C3 119.80(16)
C4 C3 C2 118.10(16)
C4 C3 H3 121.0
C2 C3 H3 121.0
C3 C4 C5 119.59(16)
C3 C4 H4 120.2
C5 C4 H4 120.2
N1 C5 C4 122.03(17)
N1 C5 C6 114.06(15)
C4 C5 C6 123.89(16)
N2 C6 C5 116.86(16)
N2 C6 H6 121.6
C5 C6 H6 121.6
C6 N2 C7 119.52(15)
C6 N2 Fe1 114.27(12)
C7 N2 Fe1 126.21(11)
N2 C7 C9 110.88(14)
N2 C7 C8 113.81(15)
C9 C7 C8 110.46(15)
N2 C7 H7 107.1
C9 C7 H7 107.1
C8 C7 H7 107.1
C7 C8 H8A 109.5
C7 C8 H8B 109.5
H8A C8 H8B 109.5
C7 C8 H8C 109.5
H8A C8 H8C 109.5
H8B C8 H8C 109.5
C14 C9 C10 118.46(18)
C14 C9 C7 119.50(17)
C10 C9 C7 121.96(17)
C11 C10 C9 120.34(18)
C11 C10 H10 119.8
C9 C10 H10 119.8
C12 C11 C10 120.75(19)
C12 C11 H11 119.6
C10 C11 H11 119.6
C11 C12 C13 119.3(2)
C11 C12 H12 120.3
C13 C12 H12 120.3
C12 C13 C14 120.0(2)
C12 C13 H13 120.0
C14 C13 H13 120.0
C13 C14 C9 121.12(19)
C13 C14 H14 119.4
C9 C14 H14 119.4
C2 O1 C15 118.99(14)
O1 C15 C16 114.21(16)
O1 C15 H15A 108.7
C16 C15 H15A 108.7
O1 C15 H15B 108.7
C16 C15 H15B 108.7
H15A C15 H15B 107.6
N3 C16 C17 123.93(18)
N3 C16 C15 113.66(17)
C17 C16 C15 122.41(17)
C16 C17 C18 118.00(18)
C16 C17 H17 121.0
C18 C17 H17 121.0
C19 C18 C17 119.6(2)
C19 C18 H18 120.2
C17 C18 H18 120.2
C18 C19 C20 118.2(2)
C18 C19 H19 120.9
C20 C19 H19 120.9
N3 C20 C19 123.3(2)
N3 C20 H20 118.4
C19 C20 H20 118.4
C16 N3 C20 116.98(19)
C21 N4 C25 118.86(15)
C21 N4 Fe1 127.65(12)
C25 N4 Fe1 113.47(11)
N4 C21 C22 121.96(16)
N4 C21 H21 119.0
C22 C21 H21 119.0
C26 N5 C27 119.85(15)
C26 N5 Fe1 114.93(12)
C27 N5 Fe1 125.09(11)
O2 C22 C23 125.45(17)
O2 C22 C21 114.65(16)
C23 C22 C21 119.90(16)
C22 C23 C24 117.54(17)
C22 C23 H23 121.2
C24 C23 H23 121.2
C25 C24 C23 120.15(17)
C25 C24 H24 119.9
C23 C24 H24 119.9
N4 C25 C24 121.58(16)
N4 C25 C26 113.61(16)
C24 C25 C26 124.81(17)
N5 C26 C25 116.83(16)
N5 C26 H26 121.6
C25 C26 H26 121.6
N5 C27 C29 110.21(14)
N5 C27 C28 114.56(15)
C29 C27 C28 109.80(14)
N5 C27 H27 107.3
C29 C27 H27 107.3
C28 C27 H27 107.3
C27 C28 H28A 109.5
C27 C28 H28B 109.5
H28A C28 H28B 109.5
C27 C28 H28C 109.5
H28A C28 H28C 109.5
H28B C28 H28C 109.5
C30 C29 C34 118.64(17)
C30 C29 C27 122.00(16)
C34 C29 C27 119.32(16)
C31 C30 C29 120.78(18)
C31 C30 H30 119.6
C29 C30 H30 119.6
C30 C31 C32 120.22(19)
C30 C31 H31 119.9
C32 C31 H31 119.9
C33 C32 C31 119.72(19)
C33 C32 H32 120.1
C31 C32 H32 120.1
C32 C33 C34 119.99(18)
C32 C33 H33 120.0
C34 C33 H33 120.0
C33 C34 C29 120.64(18)
C33 C34 H34 119.7
C29 C34 H34 119.7
C22 O2 C35 117.24(15)
O2 C35 C36 107.03(15)
O2 C35 H35A 110.3
C36 C35 H35A 110.3
O2 C35 H35B 110.3
C36 C35 H35B 110.3
H35A C35 H35B 108.6
N6 C36 C37 122.69(19)
N6 C36 C35 115.69(18)
C37 C36 C35 121.63(18)
C38 C37 C36 118.8(2)
C38 C37 H37 120.6
C36 C37 H37 120.6
C39 C38 C37 118.9(2)
C39 C38 H38 120.6
C37 C38 H38 120.6
C40 C39 C38 118.3(2)
C40 C39 H39 120.8
C38 C39 H39 120.8
N6 C40 C39 124.0(2)
N6 C40 H40 118.0
C39 C40 H40 118.0
C46 N8 C47 118.87(15)
C46 N8 Fe1 114.17(12)
C47 N8 Fe1 126.81(11)
N7 C41 C42 121.46(17)
N7 C41 H41 119.3
C42 C41 H41 119.3
C36 N6 C40 117.2(2)
C41 N7 C45 118.99(15)
C41 N7 Fe1 127.27(12)
C45 N7 Fe1 113.61(12)
O3 C42 C43 116.71(18)
O3 C42 C41 123.55(18)
C43 C42 C41 119.73(17)
C44 C43 C42 118.26(18)
C44 C43 H43 120.9
C42 C43 H43 120.9
C43 C44 C45 119.19(18)
C43 C44 H44 120.4
C45 C44 H44 120.4
N7 C45 C44 122.26(16)
N7 C45 C46 113.98(15)
C44 C45 C46 123.70(16)
N8 C46 C45 116.96(16)
N8 C46 H46 121.5
C45 C46 H46 121.5
N8 C47 C49 110.26(14)
N8 C47 C48 114.24(14)
C49 C47 C48 109.49(14)
N8 C47 H47 107.5
C49 C47 H47 107.5
C48 C47 H47 107.5
C47 C48 H48A 109.5
C47 C48 H48B 109.5
H48A C48 H48B 109.5
C47 C48 H48C 109.5
H48A C48 H48C 109.5
H48B C48 H48C 109.5
C54 C49 C50 118.22(17)
C54 C49 C47 119.88(17)
C50 C49 C47 121.78(16)
C51 C50 C49 120.68(18)
C51 C50 H50 119.7
C49 C50 H50 119.7
C52 C51 C50 120.3(2)
C52 C51 H51 119.8
C50 C51 H51 119.8
C53 C52 C51 119.6(2)
C53 C52 H52 120.2
C51 C52 H52 120.2
C52 C53 C54 120.2(2)
C52 C53 H53 119.9
C54 C53 H53 119.9
C49 C54 C53 121.0(2)
C49 C54 H54 119.5
C53 C54 H54 119.5
C42 O3 C55 117.83(17)
O3 C55 C56 115.36(19)
O3 C55 H55A 108.4
C56 C55 H55A 108.4
O3 C55 H55B 108.4
C56 C55 H55B 108.4
H55A C55 H55B 107.5
N9 C56 C57 123.4(2)
N9 C56 C55 119.5(2)
C57 C56 C55 117.1(2)
C58 C57 C56 118.8(3)
C58 C57 H57 120.6
C56 C57 H57 120.6
C57 C58 C59 118.9(2)
C57 C58 H58 120.5
C59 C58 H58 120.5
C60 C59 C58 117.7(2)
C60 C59 H59 121.1
C58 C59 H59 121.1
N9 C60 C59 124.5(3)
N9 C60 H60 117.7
C59 C60 H60 117.7
C56 N9 C60 116.5(2)
N10 C61 C62 179.5(3)
C61 C62 H62A 109.5
C61 C62 H62B 109.5
H62A C62 H62B 109.5
C61 C62 H62C 109.5
H62A C62 H62C 109.5
H62B C62 H62C 109.5
O12 Cl10 O13A 123.7(4)
O12 Cl10 O14 117.8(5)
O13A Cl10 O14 78.5(4)
O12 Cl10 O11 111.4(4)
O13A Cl10 O11 115.77(18)
O14 Cl10 O11 103.9(3)
O12 Cl10 O14A 82.1(5)
O13A Cl10 O14A 108.7(2)
O14 Cl10 O14A 37.7(3)
O11 Cl10 O14A 108.92(13)
O12 Cl10 O13 114.6(5)
O13A Cl10 O13 31.0(2)
O14 Cl10 O13 108.0(4)
O11 Cl10 O13 98.9(3)
O14A Cl10 O13 139.6(3)
O12 Cl10 O12A 23.8(4)
O13A Cl10 O12A 107.9(2)
O14 Cl10 O12A 136.9(3)
O11 Cl10 O12A 110.36(18)
O14A Cl10 O12A 104.6(2)
O13 Cl10 O12A 92.0(3)
O22 Cl20 O24 113.17(19)
O22 Cl20 O21 104.5(2)
O24 Cl20 O21 109.13(14)
O22 Cl20 O23 110.05(15)
O24 Cl20 O23 110.44(11)
O21 Cl20 O23 109.32(14)

loop_
_geom_bond_atom_site_label_1
_geom_bond_atom_site_label_2
_geom_bond_distance
Fe1 N1 1.9745(14)
Fe1 N7 1.9748(15)
Fe1 N2 1.9788(15)
Fe1 N5 1.9789(15)
Fe1 N4 1.9804(15)
Fe1 N8 1.9874(14)
N1 C1 1.340(2)
N1 C5 1.353(2)
C1 C2 1.393(2)
C1 H1 0.9500
C2 O1 1.362(2)
C2 C3 1.395(3)
C3 C4 1.380(3)
C3 H3 0.9500
C4 C5 1.390(2)
C4 H4 0.9500
C5 C6 1.449(3)
C6 N2 1.284(2)
C6 H6 0.9500
N2 C7 1.490(2)
C7 C9 1.520(3)
C7 C8 1.530(3)
C7 H7 1.0000
C8 H8A 0.9800
C8 H8B 0.9800
C8 H8C 0.9800
C9 C14 1.390(3)
C9 C10 1.394(3)
C10 C11 1.388(3)
C10 H10 0.9500
C11 C12 1.383(3)
C11 H11 0.9500
C12 C13 1.386(3)
C12 H12 0.9500
C13 C14 1.388(3)
C13 H13 0.9500
C14 H14 0.9500
O1 C15 1.434(2)
C15 C16 1.511(3)
C15 H15A 0.9900
C15 H15B 0.9900
C16 N3 1.339(3)
C16 C17 1.375(3)
C17 C18 1.386(3)
C17 H17 0.9500
C18 C19 1.379(3)
C18 H18 0.9500
C19 C20 1.384(4)
C19 H19 0.9500
C20 N3 1.345(3)
C20 H20 0.9500
N4 C21 1.329(2)
N4 C25 1.363(2)
C21 C22 1.401(3)
C21 H21 0.9500
N5 C26 1.283(2)
N5 C27 1.486(2)
C22 O2 1.356(2)
C22 C23 1.389(3)
C23 C24 1.390(3)
C23 H23 0.9500
C24 C25 1.386(3)
C24 H24 0.9500
C25 C26 1.449(2)
C26 H26 0.9500
C27 C29 1.518(3)
C27 C28 1.530(2)
C27 H27 1.0000
C28 H28A 0.9800
C28 H28B 0.9800
C28 H28C 0.9800
C29 C30 1.391(3)
C29 C34 1.396(3)
C30 C31 1.385(3)
C30 H30 0.9500
C31 C32 1.388(3)
C31 H31 0.9500
C32 C33 1.386(3)
C32 H32 0.9500
C33 C34 1.392(3)
C33 H33 0.9500
C34 H34 0.9500
O2 C35 1.441(2)
C35 C36 1.509(3)
C35 H35A 0.9900
C35 H35B 0.9900
C36 N6 1.333(3)
C36 C37 1.389(3)
C37 C38 1.384(3)
C37 H37 0.9500
C38 C39 1.383(4)
C38 H38 0.9500
C39 C40 1.365(4)
C39 H39 0.9500
C40 N6 1.346(3)
C40 H40 0.9500
N8 C46 1.284(2)
N8 C47 1.492(2)
C41 N7 1.337(2)
C41 C42 1.395(3)
C41 H41 0.9500
N7 C45 1.350(2)
C42 O3 1.356(2)
C42 C43 1.393(3)
C43 C44 1.382(3)
C43 H43 0.9500
C44 C45 1.390(3)
C44 H44 0.9500
C45 C46 1.447(2)
C46 H46 0.9500
C47 C49 1.522(2)
C47 C48 1.534(2)
C47 H47 1.0000
C48 H48A 0.9800
C48 H48B 0.9800
C48 H48C 0.9800
C49 C54 1.391(3)
C49 C50 1.399(3)
C50 C51 1.391(3)
C50 H50 0.9500
C51 C52 1.385(3)
C51 H51 0.9500
C52 C53 1.384(4)
C52 H52 0.9500
C53 C54 1.392(3)
C53 H53 0.9500
C54 H54 0.9500
O3 C55 1.421(3)
C55 C56 1.518(3)
C55 H55A 0.9900
C55 H55B 0.9900
C56 N9 1.319(3)
C56 C57 1.392(3)
C57 C58 1.373(4)
C57 H57 0.9500
C58 C59 1.382(4)
C58 H58 0.9500
C59 C60 1.373(4)
C59 H59 0.9500
C60 N9 1.346(3)
C60 H60 0.9500
N10 C61 1.139(3)
C61 C62 1.445(4)
C62 H62A 0.9800
C62 H62B 0.9800
C62 H62C 0.9800
Cl10 O12 1.292(8)
Cl10 O13A 1.407(3)
Cl10 O14 1.411(6)
Cl10 O11 1.4358(17)
Cl10 O14A 1.462(3)
Cl10 O13 1.463(6)
Cl10 O12A 1.481(4)
Cl20 O22 1.405(3)
Cl20 O24 1.418(2)
Cl20 O21 1.422(2)
Cl20 O23 1.4237(17)

loop_
_geom_hbond_atom_site_label_D
_geom_hbond_atom_site_label_H
_geom_hbond_atom_site_label_A
_geom_hbond_distance_DH
_geom_hbond_distance_HA
_geom_hbond_distance_DA
_geom_hbond_angle_DHA
_geom_hbond_site_symmetry_A
C21 H21 N10 0.95 2.88 3.302(3) 108.3 .
C10 H10 N10 0.95 2.66 3.572(3) 161.5 .
C15 H15A N9 0.99 2.77 3.744(3) 169.4 .
C6 H6 O23 0.95 2.30 3.199(2) 158.1 4_645
C26 H26 O24 0.95 2.52 3.428(3) 159.4 3_456
C46 H46 O21 0.95 2.63 3.472(3) 147.4 1_545
